data_4065672
loop_
_publ_author_name
'Rupar, Paul A.'
'Staroverov, Viktor N.'
'Baines, Kim M.'

_publ_section_title
;
 Reactivity Studies of N-Heterocyclic Carbene Complexes of
 Germanium(II)&#x2020;
;
_journal_issue 21
_journal_name_full Organometallics
_journal_page_first 4871
_journal_paper_doi 10.1021/om100059z
_journal_volume 29
_journal_year 2010
_chemical_formula_sum 'C25 H40 Cl2 Ge N2 O2'
_chemical_formula_weight 544.08
_space_group_IT_number 2
_symmetry_cell_setting triclinic
_symmetry_Int_Tables_number 2
_symmetry_space_group_name_Hall '-P 1'
_symmetry_space_group_name_H-M 'P -1'
_atom_sites_solution_hydrogens geom
_atom_sites_solution_primary direct
_atom_sites_solution_secondary difmap
_audit_creation_method SHELXL-97
_cell_angle_alpha 78.89(3)
_cell_angle_beta 79.44(3)
_cell_angle_gamma 81.13(3)
_cell_formula_units_Z 2
_cell_length_a 8.5449(17)
_cell_length_b 8.8873(18)
_cell_length_c 18.880(4)
_cell_measurement_temperature 150(2)
_cell_volume 1372.5(5)
_computing_cell_refinement 'DENZO-SMN (Otwinowski & Minor, 1997)'
_computing_data_collection 'COLLECT (Nonius, 1997-2001)'
_computing_data_reduction DENZO-SMN
_computing_molecular_graphics 'SHELXTL/PC (Sheldrick, 2001)'
_computing_publication_material SHELXTL/PC
_computing_structure_refinement 'SHELXL-97 (Sheldrick, 1997)'
_computing_structure_solution 'SHELXS-97 (Sheldrick, 1997)'
_diffrn_ambient_temperature 150(2)
_diffrn_measured_fraction_theta_full 0.986
_diffrn_measured_fraction_theta_max 0.986
_diffrn_radiation_monochromator graphite
_diffrn_radiation_probe x-ray
_diffrn_radiation_type MoK\a
_diffrn_radiation_wavelength 0.71073
_diffrn_reflns_av_R_equivalents 0.0371
_diffrn_reflns_av_sigmaI/netI 0.0520
_diffrn_reflns_limit_h_max 11
_diffrn_reflns_limit_h_min -11
_diffrn_reflns_limit_k_max 11
_diffrn_reflns_limit_k_min -11
_diffrn_reflns_limit_l_max 24
_diffrn_reflns_limit_l_min -24
_diffrn_reflns_number 10383
_diffrn_reflns_theta_full 27.57
_diffrn_reflns_theta_max 27.57
_diffrn_reflns_theta_min 2.23
_diffrn_source 'fine-focus sealed tube'
_exptl_absorpt_coefficient_mu 1.334
_exptl_absorpt_correction_T_max 0.8782
_exptl_absorpt_correction_T_min 0.4686
_exptl_absorpt_correction_type multi-scan
_exptl_absorpt_process_details 'DENZO-SMN (Otwinowski & Minor, 1997)'
_exptl_crystal_colour colorless
_exptl_crystal_density_diffrn 1.317
_exptl_crystal_density_method 'not measured'
_exptl_crystal_description plate
_exptl_crystal_F_000 572
_exptl_crystal_recrystallization_method 'Et2O, C6H6'
_exptl_crystal_size_max 0.67
_exptl_crystal_size_mid 0.60
_exptl_crystal_size_min 0.10
_refine_diff_density_max 0.544
_refine_diff_density_min -0.696
_refine_diff_density_rms 0.078
_refine_ls_extinction_method none
_refine_ls_goodness_of_fit_ref 1.043
_refine_ls_hydrogen_treatment constr
_refine_ls_matrix_type full
_refine_ls_number_parameters 301
_refine_ls_number_reflns 6266
_refine_ls_number_restraints 0
_refine_ls_restrained_S_all 1.043
_refine_ls_R_factor_all 0.0511
_refine_ls_R_factor_gt 0.0380
_refine_ls_shift/su_max 0.002
_refine_ls_shift/su_mean 0.000
_refine_ls_structure_factor_coef Fsqd
_refine_ls_weighting_details 'calc w=1/[\s^2^(Fo^2^)+(0.0431P)^2^+0.7299P] where P=(Fo^2^+2Fc^2^)/3'
_refine_ls_weighting_scheme calc
_refine_ls_wR_factor_gt 0.0904
_refine_ls_wR_factor_ref 0.0958
_reflns_number_gt 5216
_reflns_number_total 6266
_reflns_threshold_expression >2sigma(I)
_cod_data_source_file om100059z_si_001.cif
_cod_data_source_block 08051
_cod_database_code 4065672

loop_
_symmetry_equiv_pos_as_xyz
'x, y, z'
'-x, -y, -z'

loop_
_atom_site_label
_atom_site_type_symbol
_atom_site_fract_x
_atom_site_fract_y
_atom_site_fract_z
_atom_site_U_iso_or_equiv
_atom_site_adp_type
_atom_site_occupancy
_atom_site_symmetry_multiplicity
_atom_site_calc_flag
_atom_site_refinement_flags
Ge Ge 0.57060(3) 0.87902(3) 0.658441(12) 0.01672(8) Uani 1 1 d .
Cl2 Cl 0.38092(7) 1.00861(7) 0.60276(3) 0.02792(14) Uani 1 1 d .
Cl1 Cl 0.70651(7) 0.76639(7) 0.56296(3) 0.02589(14) Uani 1 1 d .
O14 O 0.53142(18) 0.68518(17) 0.70213(8) 0.0200(3) Uani 1 1 d .
O15 O 0.48210(19) 0.94109(17) 0.74922(8) 0.0202(3) Uani 1 1 d .
N5 N 0.7974(2) 1.1236(2) 0.60738(10) 0.0187(4) Uani 1 1 d .
N2 N 0.8400(2) 0.9754(2) 0.70966(10) 0.0184(4) Uani 1 1 d .
C1 C 0.7516(2) 0.9987(2) 0.65553(12) 0.0171(4) Uani 1 1 d .
C17 C 0.4251(3) 0.8206(2) 0.79763(12) 0.0178(4) Uani 1 1 d .
C16 C 0.4501(3) 0.6800(3) 0.77240(12) 0.0174(4) Uani 1 1 d .
C3 C 0.9416(3) 1.0887(3) 0.69696(13) 0.0215(5) Uani 1 1 d .
C18 C 0.3527(3) 0.8299(3) 0.86851(12) 0.0192(5) Uani 1 1 d .
H18 H 0.3364 0.9259 0.8855 0.023 Uiso 1 1 calc R
C11 C 0.7294(3) 1.1837(3) 0.53860(12) 0.0217(5) Uani 1 1 d .
H11 H 0.6615 1.1059 0.5331 0.026 Uiso 1 1 calc R
C19 C 0.3033(3) 0.6974(3) 0.91535(12) 0.0199(5) Uani 1 1 d .
C8 C 0.8332(3) 0.8400(3) 0.76985(13) 0.0235(5) Uani 1 1 d .
H8 H 0.7483 0.7812 0.7625 0.028 Uiso 1 1 calc R
C20 C 0.3238(3) 0.5603(3) 0.88736(13) 0.0206(5) Uani 1 1 d .
H20 H 0.2868 0.4713 0.9186 0.025 Uiso 1 1 calc R
C4 C 0.9145(3) 1.1822(3) 0.63331(13) 0.0218(5) Uani 1 1 d .
C21 C 0.3962(3) 0.5467(2) 0.81544(12) 0.0181(4) Uani 1 1 d .
C6 C 1.0521(3) 1.1052(3) 0.74681(15) 0.0316(6) Uani 1 1 d .
H6A H 1.1268 1.1786 0.7213 0.047 Uiso 1 1 calc R
H6B H 1.1126 1.0045 0.7617 0.047 Uiso 1 1 calc R
H6C H 0.9896 1.1432 0.7902 0.047 Uiso 1 1 calc R
C7 C 0.9878(3) 1.3263(3) 0.59826(15) 0.0310(6) Uani 1 1 d .
H7A H 1.0488 1.3545 0.6319 0.046 Uiso 1 1 calc R
H7B H 0.9029 1.4104 0.5868 0.046 Uiso 1 1 calc R
H7C H 1.0598 1.3083 0.5531 0.046 Uiso 1 1 calc R
C12 C 0.6190(4) 1.3334(3) 0.54416(17) 0.0391(7) Uani 1 1 d .
H12A H 0.5402 1.3196 0.5889 0.059 Uiso 1 1 calc R
H12B H 0.5632 1.3618 0.5017 0.059 Uiso 1 1 calc R
H12C H 0.6824 1.4156 0.5455 0.059 Uiso 1 1 calc R
C13 C 0.8588(3) 1.1966(4) 0.47163(15) 0.0390(7) Uani 1 1 d .
H13A H 0.9250 1.2761 0.4735 0.059 Uiso 1 1 calc R
H13B H 0.8086 1.2250 0.4274 0.059 Uiso 1 1 calc R
H13C H 0.9263 1.0970 0.4707 0.059 Uiso 1 1 calc R
C25 C 0.3301(3) 0.4232(3) 0.71760(14) 0.0270(5) Uani 1 1 d .
H25A H 0.2151 0.4528 0.7324 0.041 Uiso 1 1 calc R
H25B H 0.3460 0.3278 0.6970 0.041 Uiso 1 1 calc R
H25C H 0.3743 0.5059 0.6807 0.041 Uiso 1 1 calc R
C22 C 0.4162(3) 0.3967(3) 0.78466(13) 0.0214(5) Uani 1 1 d .
C26 C 0.2260(3) 0.7079(3) 0.99458(13) 0.0252(5) Uani 1 1 d .
C24 C 0.5948(3) 0.3426(3) 0.76156(15) 0.0287(6) Uani 1 1 d .
H24A H 0.6411 0.4199 0.7222 0.043 Uiso 1 1 calc R
H24B H 0.6059 0.2438 0.7442 0.043 Uiso 1 1 calc R
H24C H 0.6511 0.3294 0.8035 0.043 Uiso 1 1 calc R
C9 C 0.7800(3) 0.8886(3) 0.84431(14) 0.0346(6) Uani 1 1 d .
H9A H 0.8671 0.9323 0.8574 0.052 Uiso 1 1 calc R
H9B H 0.7530 0.7983 0.8810 0.052 Uiso 1 1 calc R
H9C H 0.6855 0.9664 0.8425 0.052 Uiso 1 1 calc R
C23 C 0.3430(3) 0.2659(3) 0.84031(15) 0.0336(6) Uani 1 1 d .
H23A H 0.3991 0.2419 0.8827 0.050 Uiso 1 1 calc R
H23B H 0.3539 0.1738 0.8176 0.050 Uiso 1 1 calc R
H23C H 0.2291 0.2986 0.8561 0.050 Uiso 1 1 calc R
C10 C 0.9895(3) 0.7315(3) 0.76390(18) 0.0441(8) Uani 1 1 d .
H10A H 1.0176 0.7075 0.7143 0.066 Uiso 1 1 calc R
H10B H 0.9764 0.6359 0.7990 0.066 Uiso 1 1 calc R
H10C H 1.0751 0.7814 0.7746 0.066 Uiso 1 1 calc R
C28 C 0.2322(5) 0.5518(4) 1.04436(16) 0.0587(10) Uani 1 1 d .
H28A H 0.3441 0.5053 1.0436 0.088 Uiso 1 1 calc R
H28B H 0.1722 0.4841 1.0273 0.088 Uiso 1 1 calc R
H28C H 0.1844 0.5654 1.0944 0.088 Uiso 1 1 calc R
C27 C 0.3112(5) 0.8106(4) 1.02649(17) 0.0641(11) Uani 1 1 d .
H27A H 0.2689 0.8059 1.0786 0.096 Uiso 1 1 calc R
H27B H 0.2932 0.9174 1.0011 0.096 Uiso 1 1 calc R
H27C H 0.4265 0.7750 1.0203 0.096 Uiso 1 1 calc R
C29 C 0.0518(4) 0.7781(6) 0.99534(18) 0.0761(14) Uani 1 1 d .
H29A H 0.0043 0.7958 1.0448 0.114 Uiso 1 1 calc R
H29B H -0.0079 0.7070 0.9803 0.114 Uiso 1 1 calc R
H29C H 0.0466 0.8765 0.9614 0.114 Uiso 1 1 calc R

loop_
_atom_site_aniso_label
_atom_site_aniso_U_11
_atom_site_aniso_U_22
_atom_site_aniso_U_33
_atom_site_aniso_U_23
_atom_site_aniso_U_13
_atom_site_aniso_U_12
Ge 0.01877(13) 0.01526(12) 0.01617(13) -0.00227(9) -0.00165(9) -0.00409(9)
Cl2 0.0228(3) 0.0329(3) 0.0273(3) -0.0013(3) -0.0082(2) -0.0007(2)
Cl1 0.0322(3) 0.0249(3) 0.0202(3) -0.0079(2) 0.0044(2) -0.0074(2)
O14 0.0245(8) 0.0173(8) 0.0177(8) -0.0058(6) 0.0030(6) -0.0052(6)
O15 0.0278(8) 0.0140(8) 0.0185(8) -0.0022(6) 0.0012(7) -0.0080(6)
N5 0.0187(9) 0.0157(9) 0.0210(10) -0.0020(8) -0.0012(8) -0.0037(7)
N2 0.0179(9) 0.0172(9) 0.0209(10) -0.0034(8) -0.0045(7) -0.0023(7)
C1 0.0174(10) 0.0152(10) 0.0188(11) -0.0034(8) -0.0026(8) -0.0024(8)
C17 0.0193(10) 0.0149(10) 0.0192(11) -0.0018(9) -0.0031(9) -0.0035(8)
C16 0.0184(10) 0.0173(11) 0.0173(11) -0.0057(9) -0.0018(8) -0.0023(8)
C3 0.0165(10) 0.0237(12) 0.0256(12) -0.0073(10) -0.0018(9) -0.0047(9)
C18 0.0235(11) 0.0156(11) 0.0198(11) -0.0061(9) -0.0020(9) -0.0041(9)
C11 0.0253(11) 0.0195(11) 0.0191(11) 0.0012(9) -0.0039(9) -0.0045(9)
C19 0.0195(11) 0.0209(11) 0.0190(11) -0.0040(9) -0.0015(9) -0.0025(9)
C8 0.0260(12) 0.0186(11) 0.0255(12) 0.0019(9) -0.0097(10) -0.0019(9)
C20 0.0231(11) 0.0166(11) 0.0218(11) -0.0025(9) -0.0017(9) -0.0042(9)
C4 0.0193(11) 0.0216(12) 0.0256(12) -0.0070(10) -0.0009(9) -0.0049(9)
C21 0.0183(10) 0.0143(10) 0.0216(11) -0.0037(9) -0.0018(9) -0.0022(8)
C6 0.0256(13) 0.0387(15) 0.0350(15) -0.0079(12) -0.0088(11) -0.0108(11)
C7 0.0345(14) 0.0287(13) 0.0307(14) -0.0044(11) 0.0009(11) -0.0148(11)
C12 0.0435(16) 0.0302(15) 0.0431(17) -0.0050(13) -0.0169(14) 0.0073(12)
C13 0.0375(15) 0.0535(19) 0.0233(13) -0.0002(13) 0.0020(12) -0.0132(13)
C25 0.0293(13) 0.0226(12) 0.0326(14) -0.0124(10) -0.0023(11) -0.0075(10)
C22 0.0261(12) 0.0132(10) 0.0245(12) -0.0055(9) 0.0014(10) -0.0051(9)
C26 0.0328(13) 0.0237(12) 0.0175(11) -0.0023(9) 0.0012(10) -0.0063(10)
C24 0.0307(13) 0.0204(12) 0.0330(14) -0.0079(10) -0.0003(11) 0.0019(10)
C9 0.0465(16) 0.0350(15) 0.0240(13) -0.0004(11) -0.0099(12) -0.0109(12)
C23 0.0479(16) 0.0184(12) 0.0324(14) -0.0065(11) 0.0070(12) -0.0113(11)
C10 0.0373(15) 0.0321(15) 0.0553(19) 0.0041(14) -0.0105(14) 0.0086(12)
C28 0.118(3) 0.0308(16) 0.0198(14) -0.0001(12) 0.0077(17) -0.0137(18)
C27 0.112(3) 0.068(2) 0.0234(15) -0.0170(16) 0.0041(18) -0.054(2)
C29 0.0400(19) 0.139(4) 0.0298(17) -0.006(2) 0.0123(15) 0.017(2)

loop_
_atom_type_symbol
_atom_type_description
_atom_type_scat_dispersion_real
_atom_type_scat_dispersion_imag
_atom_type_scat_source
C C 0.0033 0.0016 'International Tables Vol C Tables 4.2.6.8 and 6.1.1.4'
H H 0.0000 0.0000 'International Tables Vol C Tables 4.2.6.8 and 6.1.1.4'
O O 0.0106 0.0060 'International Tables Vol C Tables 4.2.6.8 and 6.1.1.4'
Cl Cl 0.1484 0.1585 'International Tables Vol C Tables 4.2.6.8 and 6.1.1.4'
Ge Ge 0.1547 1.8001 'International Tables Vol C Tables 4.2.6.8 and 6.1.1.4'
N N 0.0061 0.0033 'International Tables Vol C Tables 4.2.6.8 and 6.1.1.4'

loop_
_geom_angle_atom_site_label_1
_geom_angle_atom_site_label_2
_geom_angle_atom_site_label_3
_geom_angle
O14 Ge O15 86.86(7)
O14 Ge C1 132.33(8)
O15 Ge C1 87.42(8)
O14 Ge Cl2 113.95(6)
O15 Ge Cl2 94.33(6)
C1 Ge Cl2 113.66(7)
O14 Ge Cl1 85.58(6)
O15 Ge Cl1 168.48(5)
C1 Ge Cl1 91.25(7)
Cl2 Ge Cl1 96.67(3)
C16 O14 Ge 112.60(13)
C17 O15 Ge 110.34(13)
C1 N5 C4 108.80(19)
C1 N5 C11 123.50(19)
C4 N5 C11 127.70(19)
C1 N2 C3 109.69(19)
C1 N2 C8 123.05(19)
C3 N2 C8 127.12(19)
N2 C1 N5 107.42(19)
N2 C1 Ge 122.96(16)
N5 C1 Ge 129.20(16)
O15 C17 C18 124.0(2)
O15 C17 C16 115.48(19)
C18 C17 C16 120.4(2)
O14 C16 C21 123.5(2)
O14 C16 C17 114.42(19)
C21 C16 C17 122.1(2)
C4 C3 N2 106.8(2)
C4 C3 C6 127.9(2)
N2 C3 C6 125.2(2)
C17 C18 C19 119.8(2)
N5 C11 C12 111.2(2)
N5 C11 C13 112.2(2)
C12 C11 C13 112.9(2)
C20 C19 C18 118.2(2)
C20 C19 C26 122.3(2)
C18 C19 C26 119.6(2)
N2 C8 C9 111.9(2)
N2 C8 C10 111.0(2)
C9 C8 C10 114.1(2)
C19 C20 C21 123.5(2)
C3 C4 N5 107.2(2)
C3 C4 C7 127.4(2)
N5 C4 C7 125.3(2)
C16 C21 C20 115.8(2)
C16 C21 C22 120.8(2)
C20 C21 C22 123.4(2)
C21 C22 C23 112.3(2)
C21 C22 C24 110.41(19)
C23 C22 C24 108.2(2)
C21 C22 C25 109.64(19)
C23 C22 C25 107.2(2)
C24 C22 C25 109.0(2)
C28 C26 C27 107.0(3)
C28 C26 C29 109.1(3)
C27 C26 C29 108.5(3)
C28 C26 C19 112.8(2)
C27 C26 C19 110.7(2)
C29 C26 C19 108.7(2)

loop_
_geom_bond_atom_site_label_1
_geom_bond_atom_site_label_2
_geom_bond_distance
Ge O14 1.8136(16)
Ge O15 1.8906(17)
Ge C1 1.995(2)
Ge Cl2 2.1541(9)
Ge Cl1 2.2738(10)
O14 C16 1.376(3)
O15 C17 1.356(3)
N5 C1 1.351(3)
N5 C4 1.397(3)
N5 C11 1.490(3)
N2 C1 1.346(3)
N2 C3 1.388(3)
N2 C8 1.488(3)
C17 C18 1.380(3)
C17 C16 1.395(3)
C16 C21 1.392(3)
C3 C4 1.358(3)
C3 C6 1.490(3)
C18 C19 1.401(3)
C11 C12 1.517(3)
C11 C13 1.518(3)
C19 C20 1.394(3)
C19 C26 1.534(3)
C8 C9 1.519(4)
C8 C10 1.521(3)
C20 C21 1.405(3)
C4 C7 1.496(3)
C21 C22 1.528(3)
C25 C22 1.541(3)
C22 C23 1.536(3)
C22 C24 1.536(3)
C26 C28 1.517(4)
C26 C27 1.518(4)
C26 C29 1.522(4)
